data_9014146
loop_
_publ_author_name
'Novgorodova, M. I.'
'Gorshkov, A. I.'
'Mokhov, A. V.'

_publ_section_title
;
 Native silver and its new structural modifications
 Note: sample DV-300, known as silver 4H
;
_journal_name_full 'International Geology Review'
_journal_page_first 485
_journal_page_last 494
_journal_paper_doi 10.1080/00206818109455083
_journal_volume 23
_journal_year 1981
_chemical_compound_source 'northeast USSR'
_chemical_formula_sum 'Ag0.985 Cu0.005'
_chemical_name_mineral Silver
_space_group_IT_number 194
_symmetry_space_group_name_Hall '-P 6c 2c'
_symmetry_space_group_name_H-M 'P 63/m m c'
_cell_angle_alpha 90
_cell_angle_beta 90
_cell_angle_gamma 120
_cell_length_a 2.88
_cell_length_b 2.88
_cell_length_c 9.62
_cell_formula_units_Z 2
_cell_volume 69.102
_database_code_amcsd 0018575
_exptl_crystal_density_diffrn 5.124
_cod_original_formula_sum 'Ag.985 Cu.005'
_cod_database_code 9014146

loop_
_space_group_symop_operation_xyz
x,y,z
-x,-x+y,1/2+z
x,x-y,1/2-z
-x+y,-x,1/2-z
x-y,x,1/2+z
-y,-x,z
y,x,-z
y,-x+y,-z
-y,x-y,z
x-y,-y,1/2+z
-x+y,y,1/2-z
x,y,1/2-z
-x,-y,1/2+z
x,x-y,z
-x,-x+y,-z
x-y,x,-z
-x+y,-x,z
y,x,1/2+z
-y,-x,1/2-z
-y,x-y,1/2-z
y,-x+y,1/2+z
-x+y,y,z
x-y,-y,-z
-x,-y,-z

loop_
_atom_site_label
_atom_site_fract_x
_atom_site_fract_y
_atom_site_fract_z
_atom_site_occupancy
Ag 0.33333 0.66667 0.25000 0.98550
Cu 0.33333 0.66667 0.25000 0.00460
Fe 0.33333 0.66667 0.25000 0.00010
Cr 0.33333 0.66667 0.25000 0.00010
Ni 0.33333 0.66667 0.25000 0.00010

loop_
_cod_related_entry_id
_cod_related_entry_database
_cod_related_entry_code
1 AMCSD 0018575
